data_2202971
loop_
_publ_author_name
'T. Ravishankar'
'K. Chinnakali'
'N. Arumugam'
'P. C. Srinivasan'
'Anwar Usman'
'Hoong-Kun Fun'

_publ_section_title
;
 1-(3-Bromo-1-phenylsulfonyl-1<i>H</i>-indol-2-ylmethyl)pyrrolidine-2,5-dione
;
_journal_issue 12
_journal_name_full 'Acta Crystallographica Section E'
_journal_page_first o1903
_journal_page_last o1906
_journal_paper_doi 10.1107/S1600536803024954
_journal_volume 59
_journal_year 2003
_chemical_formula_iupac 'C19 H15 Br N2 O4 S'
_chemical_formula_moiety 'C19 H15 Br N2 O4 S'
_chemical_formula_sum 'C19 H15 Br N2 O4 S'
_chemical_formula_weight 447.30
_chemical_name_systematic
;
1-(3-Bromo-1-phenylsulfonyl-1H-indol-2-ylmethyl)-pyrrolidine-2,5-dione
;
_space_group_IT_number 14
_symmetry_cell_setting monoclinic
_symmetry_space_group_name_Hall '-P 2ybc'
_symmetry_space_group_name_H-M 'P 1 21/c 1'
_atom_sites_solution_hydrogens geom
_atom_sites_solution_primary direct
_atom_sites_solution_secondary difmap
_audit_creation_method SHELXL-97
_cell_angle_alpha 90.00
_cell_angle_beta 116.4930(10)
_cell_angle_gamma 90.00
_cell_formula_units_Z 4
_cell_length_a 11.4561(5)
_cell_length_b 15.1588(7)
_cell_length_c 11.6819(5)
_cell_measurement_reflns_used 6536
_cell_measurement_temperature 293(2)
_cell_measurement_theta_max 28.22
_cell_measurement_theta_min 2.37
_cell_volume 1815.65(14)
_computing_cell_refinement 'SAINT (Siemens, 1996)'
_computing_data_collection 'SMART (Siemens, 1996)'
_computing_data_reduction SAINT
_computing_molecular_graphics SHELXTL
_computing_publication_material
;
SHELXTL, PARST (Nardelli, 1995) and PLATON (Spek, 2003)
;
_computing_structure_refinement SHELXTL
_computing_structure_solution 'SHELXTL (Sheldrick, 1997)'
_diffrn_ambient_temperature 293(2)
_diffrn_detector_area_resol_mean 8.33
_diffrn_measured_fraction_theta_full 0.997
_diffrn_measured_fraction_theta_max 0.985
_diffrn_measurement_device_type 'Siemens SMART CCD area-detector'
_diffrn_measurement_method \w
_diffrn_radiation_monochromator graphite
_diffrn_radiation_source 'fine-focus sealed tube'
_diffrn_radiation_type MoK\a
_diffrn_radiation_wavelength 0.71073
_diffrn_reflns_av_R_equivalents 0.0159
_diffrn_reflns_av_sigmaI/netI 0.0200
_diffrn_reflns_limit_h_max 15
_diffrn_reflns_limit_h_min -13
_diffrn_reflns_limit_k_max 13
_diffrn_reflns_limit_k_min -20
_diffrn_reflns_limit_l_max 15
_diffrn_reflns_limit_l_min -15
_diffrn_reflns_number 11117
_diffrn_reflns_theta_full 25.00
_diffrn_reflns_theta_max 28.28
_diffrn_reflns_theta_min 2.37
_diffrn_standards_decay_% 0
_diffrn_standards_number 0
_exptl_absorpt_coefficient_mu 2.408
_exptl_absorpt_correction_T_max 0.382
_exptl_absorpt_correction_T_min 0.287
_exptl_absorpt_correction_type multi-scan
_exptl_absorpt_process_details '(SADABS; Sheldrick, 1996)'
_exptl_crystal_colour yellow
_exptl_crystal_density_diffrn 1.636
_exptl_crystal_density_method 'not measured'
_exptl_crystal_description block
_exptl_crystal_F_000 904
_exptl_crystal_size_max 0.58
_exptl_crystal_size_mid 0.42
_exptl_crystal_size_min 0.40
_refine_diff_density_max 0.280
_refine_diff_density_min -0.435
_refine_ls_extinction_coef 0.0086(6)
_refine_ls_extinction_expression Fc^*^=kFc[1+0.001xFc^2^\l^3^/sin(2\q)]^-1/4^
_refine_ls_extinction_method SHELXTL
_refine_ls_goodness_of_fit_ref 1.052
_refine_ls_hydrogen_treatment constr
_refine_ls_matrix_type full
_refine_ls_number_parameters 245
_refine_ls_number_reflns 4435
_refine_ls_number_restraints 0
_refine_ls_restrained_S_all 1.052
_refine_ls_R_factor_all 0.0319
_refine_ls_R_factor_gt 0.0255
_refine_ls_shift/su_max 0.001
_refine_ls_shift/su_mean 0.000
_refine_ls_structure_factor_coef Fsqd
_refine_ls_weighting_details 'calc w = 1/[\s^2^(Fo^2^)+(0.0359P)^2^+0.5632P] where P = (Fo^2^+2Fc^2^)/3'
_refine_ls_weighting_scheme calc
_refine_ls_wR_factor_gt 0.0686
_refine_ls_wR_factor_ref 0.0713
_reflns_number_gt 3837
_reflns_number_total 4435
_reflns_threshold_expression I>2\s(I)
_cod_data_source_file wn6191.cif
_cod_data_source_block I
_cod_depositor_comments
;
The following automatic conversions were performed:
'_symmetry_cell_setting' value 'Monoclinic' changed to 'monoclinic'
according to '/home/saulius/struct/CIF-dictionaries/cif_core.dic'
dictionary named 'cif_core.dic' version 2.4.1 from 2010-06-29.

Automatic conversion script
Id: cif_fix_enum 1527 2010-12-29 10:47:43Z saulius 

The following automatic conversions were performed:

'_symmetry_cell_setting' value 'Monoclinic' changed to 'monoclinic'
according to /home/saulius/struct/CIF-dictionaries/cif_core.dic
dictionary named 'cif_core.dic' version 2.4.1 from 2010-06-29.

Automatic conversion script
Id: cif_fix_values 1715 2011-07-08 13:25:40Z adriana 
;
_cod_original_sg_symbol_H-M 'P 21/c'
_cod_database_code 2202971

loop_
_symmetry_equiv_pos_as_xyz
'x, y, z'
'-x, y+1/2, -z+1/2'
'-x, -y, -z'
'x, -y-1/2, z-1/2'

loop_
_atom_site_label
_atom_site_fract_x
_atom_site_fract_y
_atom_site_fract_z
_atom_site_U_iso_or_equiv
_atom_site_adp_type
_atom_site_calc_flag
_atom_site_refinement_flags
_atom_site_occupancy
_atom_site_disorder_assembly
_atom_site_disorder_group
_atom_site_type_symbol
Br1 0.693042(19) 0.317961(13) 0.513413(19) 0.04797(8) Uani d . 1 . . Br
S1 0.32789(4) 0.11116(2) 0.11800(3) 0.02715(9) Uani d . 1 . . S
O1 0.24114(12) 0.18474(8) 0.07634(12) 0.0384(3) Uani d . 1 . . O
O2 0.36123(13) 0.06762(8) 0.02846(11) 0.0414(3) Uani d . 1 . . O
O3 0.41767(13) 0.15540(11) 0.52188(14) 0.0546(4) Uani d . 1 . . O
O4 0.10358(13) 0.30528(9) 0.19258(14) 0.0486(3) Uani d . 1 . . O
N1 0.46774(11) 0.14616(8) 0.23594(12) 0.0262(2) Uani d . 1 . . N
N2 0.28091(12) 0.23007(8) 0.34121(12) 0.0277(3) Uani d . 1 . . N
C1 0.48541(14) 0.22058(9) 0.31667(14) 0.0255(3) Uani d . 1 . . C
C2 0.61502(14) 0.23000(10) 0.38996(14) 0.0278(3) Uani d . 1 . . C
C3 0.68499(15) 0.16156(10) 0.36280(15) 0.0284(3) Uani d . 1 . . C
C4 0.81730(16) 0.13963(13) 0.41362(17) 0.0385(4) Uani d . 1 . . C
H4 0.8804 0.1742 0.4766 0.046 Uiso calc R 1 . . H
C5 0.85142(17) 0.06522(13) 0.3676(2) 0.0446(4) Uani d . 1 . . C
H5 0.9387 0.0490 0.4014 0.053 Uiso calc R 1 . . H
C6 0.75794(18) 0.01384(12) 0.2716(2) 0.0430(4) Uani d . 1 . . C
H6 0.7845 -0.0356 0.2423 0.052 Uiso calc R 1 . . H
C7 0.62675(17) 0.03441(11) 0.21879(18) 0.0369(4) Uani d . 1 . . C
H7 0.5646 0.0001 0.1545 0.044 Uiso calc R 1 . . H
C8 0.59177(14) 0.10913(10) 0.26643(14) 0.0266(3) Uani d . 1 . . C
C9 0.26462(15) 0.03279(10) 0.18707(14) 0.0291(3) Uani d . 1 . . C
C10 0.13103(16) 0.03258(13) 0.14548(16) 0.0409(4) Uani d . 1 . . C
H10 0.0786 0.0757 0.0896 0.049 Uiso calc R 1 . . H
C11 0.07684(19) -0.03385(16) 0.18937(19) 0.0530(5) Uani d . 1 . . C
H11 -0.0128 -0.0355 0.1622 0.064 Uiso calc R 1 . . H
C12 0.1554(2) -0.09677(15) 0.27259(19) 0.0548(5) Uani d . 1 . . C
H12 0.1186 -0.1411 0.3011 0.066 Uiso calc R 1 . . H
C13 0.2880(2) -0.09485(15) 0.3142(2) 0.0585(6) Uani d . 1 . . C
H13 0.3403 -0.1376 0.3710 0.070 Uiso calc R 1 . . H
C14 0.34431(18) -0.02972(13) 0.27206(19) 0.0456(4) Uani d . 1 . . C
H14 0.4341 -0.0281 0.3005 0.055 Uiso calc R 1 . . H
C15 0.37913(15) 0.27755(10) 0.31684(16) 0.0296(3) Uani d . 1 . . C
H15A 0.4179 0.3228 0.3816 0.036 Uiso calc R 1 . . H
H15B 0.3359 0.3069 0.2346 0.036 Uiso calc R 1 . . H
C16 0.30911(16) 0.17301(11) 0.44331(16) 0.0328(3) Uani d . 1 . . C
C17 0.18181(17) 0.13910(12) 0.43492(16) 0.0368(4) Uani d . 1 . . C
H17A 0.1789 0.1459 0.5162 0.044 Uiso calc R 1 . . H
H17B 0.1699 0.0773 0.4109 0.044 Uiso calc R 1 . . H
C18 0.07776(17) 0.19551(12) 0.33221(19) 0.0406(4) Uani d . 1 . . C
H18A 0.0129 0.1587 0.2668 0.049 Uiso calc R 1 . . H
H18B 0.0345 0.2328 0.3691 0.049 Uiso calc R 1 . . H
C19 0.14935(15) 0.25068(11) 0.27656(16) 0.0329(3) Uani d . 1 . . C

loop_
_atom_site_aniso_label
_atom_site_aniso_U_11
_atom_site_aniso_U_22
_atom_site_aniso_U_33
_atom_site_aniso_U_12
_atom_site_aniso_U_13
_atom_site_aniso_U_23
Br1 0.04806(12) 0.04465(12) 0.04639(12) -0.01466(8) 0.01677(9) -0.01905(8)
S1 0.03059(18) 0.02760(18) 0.02245(17) -0.00364(13) 0.01110(14) 0.00045(13)
O1 0.0374(6) 0.0353(6) 0.0350(6) 0.0035(5) 0.0093(5) 0.0087(5)
O2 0.0531(7) 0.0460(7) 0.0307(6) -0.0090(6) 0.0235(6) -0.0094(5)
O3 0.0394(7) 0.0724(10) 0.0484(8) 0.0106(7) 0.0163(6) 0.0240(7)
O4 0.0357(6) 0.0511(8) 0.0575(8) 0.0118(6) 0.0194(6) 0.0193(7)
N1 0.0250(6) 0.0242(6) 0.0308(6) -0.0019(5) 0.0137(5) -0.0050(5)
N2 0.0272(6) 0.0287(6) 0.0313(6) 0.0014(5) 0.0169(5) 0.0003(5)
C1 0.0296(7) 0.0230(7) 0.0284(7) -0.0029(5) 0.0170(6) -0.0023(6)
C2 0.0298(7) 0.0280(7) 0.0289(7) -0.0060(6) 0.0160(6) -0.0046(6)
C3 0.0282(7) 0.0312(8) 0.0310(7) -0.0020(6) 0.0179(6) 0.0030(6)
C4 0.0270(8) 0.0485(10) 0.0420(9) -0.0022(7) 0.0171(7) 0.0050(8)
C5 0.0336(9) 0.0486(11) 0.0598(11) 0.0102(7) 0.0284(8) 0.0164(9)
C6 0.0465(10) 0.0331(9) 0.0648(12) 0.0099(7) 0.0387(9) 0.0068(8)
C7 0.0419(9) 0.0278(8) 0.0490(10) 0.0002(6) 0.0276(8) -0.0037(7)
C8 0.0276(7) 0.0259(7) 0.0325(7) -0.0001(5) 0.0189(6) 0.0025(6)
C9 0.0315(7) 0.0296(7) 0.0257(7) -0.0086(6) 0.0122(6) -0.0025(6)
C10 0.0311(8) 0.0517(10) 0.0336(8) -0.0092(7) 0.0089(7) -0.0011(8)
C11 0.0376(9) 0.0749(14) 0.0452(10) -0.0265(9) 0.0173(8) -0.0087(10)
C12 0.0611(12) 0.0582(13) 0.0465(11) -0.0304(10) 0.0251(10) 0.0003(9)
C13 0.0581(12) 0.0523(12) 0.0618(13) -0.0077(10) 0.0237(10) 0.0242(10)
C14 0.0373(9) 0.0459(10) 0.0516(10) -0.0020(8) 0.0179(8) 0.0174(9)
C15 0.0318(7) 0.0237(7) 0.0388(8) -0.0003(6) 0.0207(6) -0.0018(6)
C16 0.0355(8) 0.0339(8) 0.0327(8) 0.0025(6) 0.0185(7) 0.0011(6)
C17 0.0439(9) 0.0343(8) 0.0384(9) -0.0076(7) 0.0238(7) -0.0021(7)
C18 0.0314(8) 0.0459(10) 0.0494(10) -0.0043(7) 0.0225(8) 0.0000(8)
C19 0.0286(7) 0.0335(8) 0.0385(8) 0.0018(6) 0.0168(6) -0.0005(7)

loop_
_atom_type_symbol
_atom_type_description
_atom_type_scat_dispersion_real
_atom_type_scat_dispersion_imag
_atom_type_scat_source
C C 0.0033 0.0016 'International Tables Vol C Tables 4.2.6.8 and 6.1.1.4'
H H 0.0000 0.0000 'International Tables Vol C Tables 4.2.6.8 and 6.1.1.4'
N N 0.0061 0.0033 'International Tables Vol C Tables 4.2.6.8 and 6.1.1.4'
O O 0.0106 0.0060 'International Tables Vol C Tables 4.2.6.8 and 6.1.1.4'
S S 0.1246 0.1234 'International Tables Vol C Tables 4.2.6.8 and 6.1.1.4'
Br Br -0.2901 2.4595 'International Tables Vol C Tables 4.2.6.8 and 6.1.1.4'

loop_
_geom_angle_atom_site_label_1
_geom_angle_atom_site_label_2
_geom_angle_atom_site_label_3
_geom_angle
_geom_angle_publ_flag
O2 S1 O1 119.03(8) y
O2 S1 N1 106.30(7) y
O1 S1 N1 107.43(7) y
O2 S1 C9 108.86(7) y
O1 S1 C9 108.46(8) y
N1 S1 C9 106.02(7) y
C8 N1 C1 108.45(11) y
C8 N1 S1 124.60(10) y
C1 N1 S1 126.82(10) y
C19 N2 C16 112.81(13) y
C19 N2 C15 121.68(13) y
C16 N2 C15 124.56(13) y
C2 C1 N1 107.12(12) ?
C2 C1 C15 127.20(13) ?
N1 C1 C15 125.67(13) ?
C1 C2 C3 110.44(13) ?
C1 C2 Br1 125.13(11) ?
C3 C2 Br1 124.41(11) ?
C4 C3 C8 119.93(15) y
C4 C3 C2 133.34(15) y
C8 C3 C2 106.72(13) y
C5 C4 C3 118.08(17) y
C5 C4 H4 121.0 ?
C3 C4 H4 121.0 ?
C4 C5 C6 121.43(16) y
C4 C5 H5 119.3 ?
C6 C5 H5 119.3 ?
C7 C6 C5 121.73(16) y
C7 C6 H6 119.1 ?
C5 C6 H6 119.1 ?
C6 C7 C8 116.94(16) y
C6 C7 H7 121.5 ?
C8 C7 H7 121.5 ?
C7 C8 C3 121.88(14) y
C7 C8 N1 130.87(14) y
C3 C8 N1 107.24(12) y
C14 C9 C10 121.57(15) ?
C14 C9 S1 121.08(12) ?
C10 C9 S1 117.19(13) ?
C9 C10 C11 118.46(18) ?
C9 C10 H10 120.8 ?
C11 C10 H10 120.8 ?
C12 C11 C10 120.20(18) ?
C12 C11 H11 119.9 ?
C10 C11 H11 119.9 ?
C11 C12 C13 120.54(18) ?
C11 C12 H12 119.7 ?
C13 C12 H12 119.7 ?
C12 C13 C14 120.5(2) ?
C12 C13 H13 119.8 ?
C14 C13 H13 119.8 ?
C9 C14 C13 118.77(18) ?
C9 C14 H14 120.6 ?
C13 C14 H14 120.6 ?
N2 C15 C1 114.40(12) ?
N2 C15 H15A 108.7 ?
C1 C15 H15A 108.7 ?
N2 C15 H15B 108.7 ?
C1 C15 H15B 108.7 ?
H15A C15 H15B 107.6 ?
O3 C16 N2 124.01(15) ?
O3 C16 C17 128.01(16) ?
N2 C16 C17 107.98(14) ?
C16 C17 C18 104.74(13) ?
C16 C17 H17A 110.8 ?
C18 C17 H17A 110.8 ?
C16 C17 H17B 110.8 ?
C18 C17 H17B 110.8 ?
H17A C17 H17B 108.9 ?
C19 C18 C17 105.45(13) ?
C19 C18 H18A 110.7 ?
C17 C18 H18A 110.7 ?
C19 C18 H18B 110.7 ?
C17 C18 H18B 110.7 ?
H18A C18 H18B 108.8 ?
O4 C19 N2 124.63(15) ?
O4 C19 C18 127.39(15) ?
N2 C19 C18 107.96(14) ?

loop_
_geom_bond_atom_site_label_1
_geom_bond_atom_site_label_2
_geom_bond_site_symmetry_2
_geom_bond_distance
_geom_bond_publ_flag
Br1 C2 . 1.8726(15) y
S1 O2 . 1.4256(12) y
S1 O1 . 1.4273(12) y
S1 N1 . 1.6665(12) y
S1 C9 . 1.7633(15) y
O3 C16 . 1.201(2) y
O4 C19 . 1.210(2) y
N1 C8 . 1.4175(18) y
N1 C1 . 1.4258(18) y
N2 C19 . 1.3871(19) y
N2 C16 . 1.390(2) y
N2 C15 . 1.4666(19) y
C1 C2 . 1.351(2) ?
C1 C15 . 1.493(2) ?
C2 C3 . 1.430(2) ?
C3 C4 . 1.399(2) ?
C3 C8 . 1.402(2) ?
C4 C5 . 1.379(3) ?
C4 H4 . 0.93 ?
C5 C6 . 1.392(3) ?
C5 H5 . 0.93 ?
C6 C7 . 1.382(2) ?
C6 H6 . 0.93 ?
C7 C8 . 1.397(2) ?
C7 H7 . 0.93 ?
C9 C14 . 1.382(2) ?
C9 C10 . 1.384(2) ?
C10 C11 . 1.395(3) ?
C10 H10 . 0.93 ?
C11 C12 . 1.373(3) ?
C11 H11 . 0.93 ?
C12 C13 . 1.373(3) ?
C12 H12 . 0.93 ?
C13 C14 . 1.384(3) ?
C13 H13 . 0.93 ?
C14 H14 . 0.93 ?
C15 H15A . 0.97 ?
C15 H15B . 0.97 ?
C16 C17 . 1.508(2) ?
C17 C18 . 1.522(3) ?
C17 H17A . 0.97 ?
C17 H17B . 0.97 ?
C18 C19 . 1.507(2) ?
C18 H18A . 0.97 ?
C18 H18B . 0.97 ?

loop_
_geom_hbond_atom_site_label_D
_geom_hbond_atom_site_label_H
_geom_hbond_atom_site_label_A
_geom_hbond_site_symmetry_A
_geom_hbond_distance_DH
_geom_hbond_distance_HA
_geom_hbond_distance_DA
_geom_hbond_angle_DHA
_geom_hbond_publ_flag
C7 H7 O2 1_555 0.93 2.36 2.901(2) 117 y
C10 H10 O1 1_555 0.93 2.55 2.911(2) 104 y
C15 H15A Br1 1_555 0.97 2.83 3.3490(10) 115 y
C15 H15B O1 1_555 0.97 2.50 2.900(2) 105 y
C15 H15B O4 1_555 0.97 2.48 2.857(2) 103 y
C4 H4 O4 4_666 0.93 2.70 3.541(2) 152 y
C7 H7 O2 3_655 0.93 2.82 3.333(3) 115 y
C6 H6 O2 3_655 0.93 2.88 3.377(2) 115 y
C6 H6 O4 2_645 0.93 2.68 3.478(2) 145 y
C12 H12 O4 2_545 0.93 2.70 3.500(3) 144 y
C14 H14 O3 3_656 0.93 2.79 3.317(2) 117 y
C13 H13 O3 3_656 0.93 2.50 3.181(2) 131 y
C15 H15A O2 4_566 0.97 2.67 3.481(2) 142 y
C17 H17A O1 4_566 0.97 2.67 3.053(2) 104 y
C17 H17A O4 4_566 0.97 2.67 3.603(3) 162 y
C18 H18B O1 4_566 0.97 2.81 3.189(2) 104 y
C17 H17B Cg4 1_555 0.97 2.87 3.635(2) 136 y

loop_
_geom_torsion_atom_site_label_1
_geom_torsion_atom_site_label_2
_geom_torsion_atom_site_label_3
_geom_torsion_atom_site_label_4
_geom_torsion
_geom_torsion_publ_flag
O2 S1 N1 C8 -23.42(14) y
O1 S1 N1 C8 -151.86(12) y
C9 S1 N1 C8 92.33(13) ?
O2 S1 N1 C1 151.95(12) y
O1 S1 N1 C1 23.50(14) y
C9 S1 N1 C1 -92.31(13) ?
C8 N1 C1 C2 1.95(16) ?
S1 N1 C1 C2 -174.03(11) ?
C8 N1 C1 C15 -179.07(13) ?
S1 N1 C1 C15 5.0(2) ?
N1 C1 C2 C3 -1.76(17) ?
C15 C1 C2 C3 179.28(14) ?
N1 C1 C2 Br1 179.91(10) ?
C15 C1 C2 Br1 0.9(2) ?
C1 C2 C3 C4 -177.51(17) ?
Br1 C2 C3 C4 0.8(3) ?
C1 C2 C3 C8 0.91(17) ?
Br1 C2 C3 C8 179.26(10) ?
C8 C3 C4 C5 -1.0(2) ?
C2 C3 C4 C5 177.26(17) ?
C3 C4 C5 C6 1.2(3) ?
C4 C5 C6 C7 -0.6(3) ?
C5 C6 C7 C8 -0.3(3) ?
C6 C7 C8 C3 0.4(2) ?
C6 C7 C8 N1 -178.06(15) ?
C4 C3 C8 C7 0.2(2) ?
C2 C3 C8 C7 -178.48(14) ?
C4 C3 C8 N1 179.01(13) ?
C2 C3 C8 N1 0.33(16) ?
C1 N1 C8 C7 177.27(16) ?
S1 N1 C8 C7 -6.6(2) ?
C1 N1 C8 C3 -1.39(16) ?
S1 N1 C8 C3 174.70(10) ?
O2 S1 C9 C14 70.94(16) y
O1 S1 C9 C14 -158.16(15) y
N1 S1 C9 C14 -43.05(16) ?
O2 S1 C9 C10 -104.44(14) y
O1 S1 C9 C10 26.45(15) y
N1 S1 C9 C10 141.57(13) ?
C14 C9 C10 C11 -1.3(3) ?
S1 C9 C10 C11 174.07(14) ?
C9 C10 C11 C12 0.5(3) ?
C10 C11 C12 C13 0.4(3) ?
C11 C12 C13 C14 -0.4(4) ?
C10 C9 C14 C13 1.3(3) ?
S1 C9 C14 C13 -173.93(17) ?
C12 C13 C14 C9 -0.4(4) ?
C19 N2 C15 C1 -140.86(14) y
C16 N2 C15 C1 51.1(2) y
C2 C1 C15 N2 -123.55(16) y
N1 C1 C15 N2 57.7(2) y
C19 N2 C16 O3 -170.09(17) ?
C15 N2 C16 O3 -1.1(3) ?
C19 N2 C16 C17 10.26(18) ?
C15 N2 C16 C17 179.20(13) ?
O3 C16 C17 C18 170.18(19) ?
N2 C16 C17 C18 -10.18(18) ?
C16 C17 C18 C19 6.67(18) ?
C16 N2 C19 O4 172.64(17) ?
C15 N2 C19 O4 3.3(2) ?
C16 N2 C19 C18 -5.79(19) ?
C15 N2 C19 C18 -175.09(14) ?
C17 C18 C19 O4 -179.40(18) ?
C17 C18 C19 N2 -1.03(19) ?

loop_
_cod_related_entry_id
_cod_related_entry_database
_cod_related_entry_code
1 ChemSpider 21131231
